data_4133917
loop_
_publ_author_name
'Jin, Shengfei'
'Dang, Hang T.'
'Haug, Graham C.'
'He, Ru'
'Nguyen, Viet D.'
'Nguyen, Vu T.'
'Arman, Hadi D.'
'Schanze, Kirk S.'
'Larionov, Oleg V.'

_publ_section_title
;
 Visible Light-Induced Borylation of C-O, C-N, and C-X Bonds.
;
_journal_issue 3
_journal_name_full 'Journal of the American Chemical Society'
_journal_page_first 1603
_journal_page_last 1613
_journal_paper_doi 10.1021/jacs.9b12519
_journal_volume 142
_journal_year 2020
_chemical_formula_moiety 'C17 H21 B O3'
_chemical_formula_sum 'C17 H21 B O3'
_chemical_formula_weight 284.15
_space_group_crystal_system monoclinic
_space_group_IT_number 14
_space_group_name_Hall '-P 2yn'
_space_group_name_H-M_alt 'P 1 21/n 1'
_atom_sites_solution_hydrogens geom
_atom_sites_solution_primary dual
_audit_creation_date 2019-09-12
_audit_creation_method
;
Olex2 1.2
(compiled 2018.05.29 svn.r3508 for OlexSys, GUI svn.r5506)
;
_cell_angle_alpha 90
_cell_angle_beta 107.969(2)
_cell_angle_gamma 90
_cell_formula_units_Z 8
_cell_length_a 10.5926(2)
_cell_length_b 21.6904(3)
_cell_length_c 14.3419(2)
_cell_measurement_reflns_used 32389
_cell_measurement_temperature 98(2)
_cell_measurement_theta_max 29.5010
_cell_measurement_theta_min 2.4560
_cell_volume 3134.44(9)
_computing_cell_refinement 'CrysAlisPro 1.171.40.59a (Rigaku OD, 2019)'
_computing_data_collection 'CrysAlisPro 1.171.40.59a (Rigaku OD, 2019)'
_computing_data_reduction 'CrysAlisPro 1.171.40.59a (Rigaku OD, 2019)'
_computing_molecular_graphics 'Olex2 (Dolomanov et al., 2009)'
_computing_publication_material 'Olex2 (Dolomanov et al., 2009)'
_computing_structure_refinement 'ShelXL (Sheldrick, 2015)'
_computing_structure_solution 'ShelXT (Sheldrick, 2015)'
_diffrn_ambient_temperature 98(2)
_diffrn_detector 'CCD plate'
_diffrn_measured_fraction_theta_full 0.999
_diffrn_measured_fraction_theta_max 0.999
_diffrn_measurement_details
;
List of Runs (angles in degrees, time in seconds):

  # Type    Start    End  Width  t~exp~   \w     \q     \k     \f   Frames
--------------------------------------------------------------------------
  1  \w    -85.00  34.00   1.00   27.50    --    4.20 -56.00 132.00  119
  2  \w    -33.00  82.00   1.00   27.50    --   -7.70  38.00   0.00  115
  3  \w    -33.00  82.00   1.00   27.50    --   -7.70  38.00-120.00  115
  4  \w    -37.00  82.00   1.00   27.50    --   -7.70  56.00 -85.00  119
  5  \w    -97.00  26.00   1.00   27.50    --   -7.70 -72.00 -60.00  123
  6  \w    -97.00 -22.00   1.00   27.50    --   -7.70 -38.00 120.00   75
  7  \w    -33.00  82.00   1.00   27.50    --   -7.70  38.00  90.00  115
;
_diffrn_measurement_device 'four-circle diffractometer'
_diffrn_measurement_device_type 'XtaLAB AFC12 (RCD3): Kappa single'
_diffrn_measurement_method '\w scans'
_diffrn_orient_matrix_type 'CrysAlisPro convention (1999,Acta A55,543-557)'
_diffrn_orient_matrix_UB_11 -0.0677846000
_diffrn_orient_matrix_UB_12 0.0068479000
_diffrn_orient_matrix_UB_13 -0.0238887000
_diffrn_orient_matrix_UB_21 -0.0187414000
_diffrn_orient_matrix_UB_22 -0.0207718000
_diffrn_orient_matrix_UB_23 0.0315725000
_diffrn_orient_matrix_UB_31 0.0030178000
_diffrn_orient_matrix_UB_32 0.0243013000
_diffrn_orient_matrix_UB_33 0.0337204000
_diffrn_radiation_monochromator mirror
_diffrn_radiation_probe x-ray
_diffrn_radiation_type MoK\a
_diffrn_radiation_wavelength 0.71073
_diffrn_reflns_av_R_equivalents 0.0375
_diffrn_reflns_av_unetI/netI 0.0140
_diffrn_reflns_Laue_measured_fraction_full 0.999
_diffrn_reflns_Laue_measured_fraction_max 0.999
_diffrn_reflns_limit_h_max 12
_diffrn_reflns_limit_h_min -12
_diffrn_reflns_limit_k_max 25
_diffrn_reflns_limit_k_min -25
_diffrn_reflns_limit_l_max 17
_diffrn_reflns_limit_l_min -17
_diffrn_reflns_number 67793
_diffrn_reflns_point_group_measured_fraction_full 0.999
_diffrn_reflns_point_group_measured_fraction_max 0.999
_diffrn_reflns_theta_full 25.050
_diffrn_reflns_theta_max 25.050
_diffrn_reflns_theta_min 2.229
_diffrn_source 'Rotating-anode X-ray tube'
_diffrn_source_type 'Rigaku (Mo) X-ray Source'
_exptl_absorpt_coefficient_mu 0.080
_exptl_absorpt_correction_T_max 1.00000
_exptl_absorpt_correction_T_min 0.99099
_exptl_absorpt_correction_type multi-scan
_exptl_absorpt_process_details
;
CrysAlisPro 1.171.40.59a (Rigaku Oxford Diffraction, 2019)
Empirical absorption correction using spherical harmonics,
 implemented in SCALE3 ABSPACK scaling algorithm.
;
_exptl_crystal_colour 'clear colourless'
_exptl_crystal_colour_lustre clear
_exptl_crystal_colour_primary colourless
_exptl_crystal_density_diffrn 1.204
_exptl_crystal_description block
_exptl_crystal_F_000 1216
_exptl_crystal_size_max 0.4
_exptl_crystal_size_mid 0.3
_exptl_crystal_size_min 0.17
_refine_diff_density_max 0.751
_refine_diff_density_min -0.666
_refine_diff_density_rms 0.047
_refine_ls_extinction_method none
_refine_ls_goodness_of_fit_ref 1.069
_refine_ls_hydrogen_treatment constr
_refine_ls_matrix_type full
_refine_ls_number_parameters 407
_refine_ls_number_reflns 5545
_refine_ls_number_restraints 0
_refine_ls_restrained_S_all 1.069
_refine_ls_R_factor_all 0.0615
_refine_ls_R_factor_gt 0.0588
_refine_ls_shift/su_max 0.000
_refine_ls_shift/su_mean 0.000
_refine_ls_structure_factor_coef Fsqd
_refine_ls_weighting_details 'w=1/[\s^2^(Fo^2^)+(0.0330P)^2^+4.0000P] where P=(Fo^2^+2Fc^2^)/3'
_refine_ls_weighting_scheme calc
_refine_ls_wR_factor_gt 0.1225
_refine_ls_wR_factor_ref 0.1243
_reflns_Friedel_coverage 0.000
_reflns_number_gt 5250
_reflns_number_total 5545
_reflns_threshold_expression 'I > 2\s(I)'
_cod_data_source_file cd1914a.cif
_cod_data_source_block cd1914a
_cod_depositor_comments 'Adding full bibliography for 4133912--4133933.cif.'
_cod_database_code 4133917
_shelx_shelxl_version_number 2016/6
_chemical_oxdiff_formula B1O2C20H20
_chemical_oxdiff_usercomment F822-1
_shelx_space_group_comment
;
The symmetry employed for this shelxl refinement is uniquely defined
by the following loop, which should always be used as a source of
symmetry information in preference to the above space-group names.
They are only intended as comments.
;
_shelx_estimated_absorpt_t_max 0.987
_shelx_estimated_absorpt_t_min 0.969
_reflns_odcompleteness_completeness 99.89
_reflns_odcompleteness_iscentric 1
_reflns_odcompleteness_theta 26.32
_olex2_refinement_description
;
1. Fixed Uiso
 At 1.2 times of:
  All C(H) groups
 At 1.5 times of:
  All C(H,H,H) groups
2. Others
 Fixed Sof: O4A(0.7) O5A(0.7) O5B(0.3) O4B(0.3)
3.a Aromatic/amide H refined with riding coordinates:
 C10(H10), C27(H27), C26(H26), C5(H5), C2(H2), C24(H24), C21(H21), C19(H19),
 C3(H3), C7(H7), C8(H8), C22(H22)
3.b Idealised Me refined as rotating group:
 C16(H16A,H16B,H16C), C15(H15A,H15B,H15C), C17(H17A,H17B,H17C), C14(H14A,H14B,
 H14C), C13(H13A,H13B,H13C), C34(H34A,H34B,H34C), C33(H33A,H33B,H33C), C30(H30A,
 H30B,H30C), C31(H31A,H31B,H31C), C32(H32A,H32B,H32C)
;
_olex2_exptl_crystal_mounting_method 'nylon loop'
_olex2_submission_special_instructions 'No special instructions were received'
_oxdiff_exptl_absorpt_empirical_details
;
Empirical correction (ABSPACK) includes:
- Absorption correction using spherical harmonics
- Frame scaling
;
_oxdiff_exptl_absorpt_empirical_full_max 1.048
_oxdiff_exptl_absorpt_empirical_full_min 0.980

loop_
_space_group_symop_operation_xyz
'x, y, z'
'-x+1/2, y+1/2, -z+1/2'
'-x, -y, -z'
'x-1/2, -y-1/2, z-1/2'

loop_
_atom_site_label
_atom_site_type_symbol
_atom_site_fract_x
_atom_site_fract_y
_atom_site_fract_z
_atom_site_U_iso_or_equiv
_atom_site_adp_type
_atom_site_occupancy
_atom_site_site_symmetry_order
_atom_site_calc_flag
_atom_site_refinement_flags_posn
_atom_site_refinement_flags_occupancy
_atom_site_disorder_assembly
_atom_site_disorder_group
O2 O 0.21752(14) 0.82347(6) 0.59051(10) 0.0242(3) Uani 1 1 d . . . .
O3 O 0.22070(14) 0.50344(6) 0.20471(10) 0.0254(3) Uani 1 1 d . . . .
O1 O 0.27848(14) 0.86776(6) 0.46597(10) 0.0247(3) Uani 1 1 d . . . .
O6 O 0.70177(14) 0.66978(7) 0.57275(11) 0.0314(4) Uani 1 1 d . . . .
O4A O 0.6445(3) 0.35885(12) 0.1506(2) 0.0248(6) Uani 0.7 1 d . P A 1
O5A O 0.8646(3) 0.35961(13) 0.23926(19) 0.0273(6) Uani 0.7 1 d . P A 1
C4 C 0.22359(18) 0.62848(9) 0.38222(14) 0.0203(4) Uani 1 1 d . . . .
C9 C 0.24132(18) 0.67927(9) 0.32552(14) 0.0210(4) Uani 1 1 d . . . .
C20 C 0.78544(19) 0.52685(9) 0.40515(14) 0.0228(4) Uani 1 1 d . . . .
C6 C 0.22681(18) 0.55881(9) 0.25137(14) 0.0221(4) Uani 1 1 d . . . .
C12 C 0.24946(19) 0.88725(9) 0.62140(14) 0.0209(4) Uani 1 1 d . . . .
C25 C 0.65268(19) 0.53473(9) 0.40675(14) 0.0225(4) Uani 1 1 d . . . .
C10 C 0.24724(19) 0.73943(9) 0.36666(14) 0.0229(4) Uani 1 1 d . . . .
H10 H 0.258787 0.773847 0.329125 0.027 Uiso 1 1 calc R . . .
C11 C 0.25824(19) 0.91973(9) 0.52533(14) 0.0196(4) Uani 1 1 d . . . .
C27 C 0.5846(2) 0.44827(9) 0.29567(15) 0.0252(4) Uani 1 1 d . . . .
H27 H 0.516250 0.421697 0.258503 0.030 Uiso 1 1 calc R . . .
C26 C 0.5543(2) 0.49368(10) 0.35102(15) 0.0256(4) Uani 1 1 d . . . .
H26 H 0.465490 0.497839 0.352176 0.031 Uiso 1 1 calc R . . .
C18 C 0.7167(2) 0.43978(9) 0.29234(14) 0.0241(4) Uani 1 1 d . . . .
C5 C 0.21582(18) 0.56728(9) 0.34275(14) 0.0221(4) Uani 1 1 d . . . .
H5 H 0.203115 0.532949 0.380005 0.027 Uiso 1 1 calc R . . .
C23 C 0.7199(2) 0.62175(9) 0.51584(15) 0.0257(4) Uani 1 1 d . . . .
C2 C 0.2199(2) 0.69714(9) 0.51366(15) 0.0239(4) Uani 1 1 d . . . .
H2 H 0.212669 0.703083 0.577436 0.029 Uiso 1 1 calc R . . .
C1 C 0.23687(18) 0.74946(9) 0.45840(14) 0.0229(4) Uani 1 1 d . . . .
C24 C 0.62199(19) 0.58310(9) 0.46286(15) 0.0241(4) Uani 1 1 d . . . .
H24 H 0.533331 0.588615 0.463593 0.029 Uiso 1 1 calc R . . .
C21 C 0.88350(19) 0.56803(10) 0.46144(15) 0.0267(5) Uani 1 1 d . . . .
H21 H 0.972630 0.563539 0.461239 0.032 Uiso 1 1 calc R . . .
C19 C 0.81358(19) 0.47913(9) 0.34738(14) 0.0239(4) Uani 1 1 d . . . .
H19 H 0.902223 0.473970 0.346414 0.029 Uiso 1 1 calc R . . .
C3 C 0.21383(19) 0.63871(9) 0.47702(14) 0.0233(4) Uani 1 1 d . . . .
H3 H 0.202966 0.604702 0.515575 0.028 Uiso 1 1 calc R . . .
C7 C 0.2474(2) 0.60991(9) 0.19558(15) 0.0255(4) Uani 1 1 d . . . .
H7 H 0.256595 0.603230 0.132538 0.031 Uiso 1 1 calc R . . .
C8 C 0.2540(2) 0.66831(9) 0.23168(14) 0.0247(4) Uani 1 1 d . . . .
H8 H 0.267230 0.701997 0.193410 0.030 Uiso 1 1 calc R . . .
C16 C 0.1396(2) 0.91093(10) 0.65955(15) 0.0282(5) Uani 1 1 d . . . .
H16A H 0.053794 0.906051 0.608719 0.042 Uiso 1 1 calc GR . . .
H16B H 0.154745 0.954627 0.676706 0.042 Uiso 1 1 calc GR . . .
H16C H 0.139531 0.887365 0.717833 0.042 Uiso 1 1 calc GR . . .
C22 C 0.8530(2) 0.61391(10) 0.51583(16) 0.0285(5) Uani 1 1 d . . . .
H22 H 0.920672 0.640586 0.553634 0.034 Uiso 1 1 calc R . . .
C15 C 0.3814(2) 0.88652(10) 0.70300(15) 0.0283(5) Uani 1 1 d . . . .
H15A H 0.372046 0.862909 0.758755 0.042 Uiso 1 1 calc GR . . .
H15B H 0.407881 0.928887 0.723785 0.042 Uiso 1 1 calc GR . . .
H15C H 0.449193 0.867306 0.679023 0.042 Uiso 1 1 calc GR . . .
C17 C 0.1938(2) 0.44950(10) 0.25201(16) 0.0300(5) Uani 1 1 d . . . .
H17A H 0.196632 0.413230 0.211976 0.045 Uiso 1 1 calc GR . . .
H17B H 0.105515 0.452909 0.260150 0.045 Uiso 1 1 calc GR . . .
H17C H 0.260649 0.445273 0.316450 0.045 Uiso 1 1 calc GR . . .
C14 C 0.1310(2) 0.95140(10) 0.46657(16) 0.0299(5) Uani 1 1 d . . . .
H14A H 0.139669 0.965641 0.403987 0.045 Uiso 1 1 calc GR . . .
H14B H 0.114091 0.986769 0.503549 0.045 Uiso 1 1 calc GR . . .
H14C H 0.056917 0.922265 0.454180 0.045 Uiso 1 1 calc GR . . .
C13 C 0.3743(2) 0.96351(10) 0.54086(16) 0.0290(5) Uani 1 1 d . . . .
H13A H 0.457550 0.940917 0.568954 0.043 Uiso 1 1 calc GR . . .
H13B H 0.367574 0.996472 0.585813 0.043 Uiso 1 1 calc GR . . .
H13C H 0.372976 0.981470 0.477857 0.043 Uiso 1 1 calc GR . . .
C34 C 0.5687(2) 0.68067(11) 0.57388(18) 0.0335(5) Uani 1 1 d . . . .
H34A H 0.511494 0.689100 0.507083 0.050 Uiso 1 1 calc GR . . .
H34B H 0.567734 0.716198 0.615869 0.050 Uiso 1 1 calc GR . . .
H34C H 0.536007 0.644158 0.599472 0.050 Uiso 1 1 calc GR . . .
C28 C 0.7072(2) 0.30472(10) 0.12414(16) 0.0307(5) Uani 1 1 d . . . .
C29 C 0.8593(2) 0.31847(11) 0.16311(17) 0.0354(5) Uani 1 1 d . . . .
B1 B 0.2443(2) 0.81512(11) 0.50448(17) 0.0220(5) Uani 1 1 d . . . .
C33 C 0.9168(3) 0.34322(13) 0.08694(19) 0.0461(7) Uani 1 1 d . . . .
H33A H 0.868431 0.380439 0.057351 0.069 Uiso 1 1 calc GR . . .
H33B H 0.908871 0.312003 0.036046 0.069 Uiso 1 1 calc GR . . .
H33C H 1.010643 0.353329 0.117823 0.069 Uiso 1 1 calc GR . . .
B2 B 0.7468(2) 0.38694(11) 0.22905(17) 0.0262(5) Uani 1 1 d . . . .
C30 C 0.6634(3) 0.24718(13) 0.1647(2) 0.0631(9) Uani 1 1 d . . . .
H30A H 0.694323 0.248742 0.236478 0.095 Uiso 1 1 calc GR . . .
H30B H 0.701091 0.210898 0.142351 0.095 Uiso 1 1 calc GR . . .
H30C H 0.566303 0.244534 0.141572 0.095 Uiso 1 1 calc GR . . .
C31 C 0.6458(3) 0.30347(17) 0.0133(2) 0.0637(10) Uani 1 1 d . . . .
H31A H 0.550999 0.294021 -0.003345 0.096 Uiso 1 1 calc GR . . .
H31B H 0.689704 0.271770 -0.014433 0.096 Uiso 1 1 calc GR . . .
H31C H 0.657308 0.343806 -0.013819 0.096 Uiso 1 1 calc GR . . .
C32 C 0.9417(3) 0.2638(2) 0.2140(3) 0.0969(16) Uani 1 1 d . . . .
H32A H 1.030268 0.277999 0.252579 0.145 Uiso 1 1 calc GR . . .
H32B H 0.949782 0.233978 0.164804 0.145 Uiso 1 1 calc GR . . .
H32C H 0.898345 0.244063 0.257547 0.145 Uiso 1 1 calc GR . . .
O5B O 0.8748(6) 0.3881(3) 0.2174(5) 0.0248(13) Uani 0.3 1 d . P A 2
O4B O 0.6698(6) 0.3453(3) 0.1978(5) 0.0242(13) Uani 0.3 1 d . P A 2

loop_
_atom_site_aniso_label
_atom_site_aniso_U_11
_atom_site_aniso_U_22
_atom_site_aniso_U_33
_atom_site_aniso_U_23
_atom_site_aniso_U_13
_atom_site_aniso_U_12
O2 0.0311(8) 0.0181(7) 0.0260(7) -0.0038(6) 0.0126(6) -0.0063(6)
O3 0.0339(8) 0.0199(7) 0.0227(7) -0.0056(6) 0.0092(6) -0.0020(6)
O1 0.0303(8) 0.0226(7) 0.0253(7) -0.0048(6) 0.0143(6) -0.0022(6)
O6 0.0256(8) 0.0293(8) 0.0386(9) -0.0024(7) 0.0089(7) -0.0016(6)
O4A 0.0211(12) 0.0245(13) 0.0279(14) -0.0007(11) 0.0062(12) 0.0037(9)
O5A 0.0214(12) 0.0298(16) 0.0282(14) -0.0037(12) 0.0039(10) 0.0033(12)
C4 0.0131(9) 0.0277(10) 0.0191(9) 0.0011(8) 0.0034(7) -0.0002(7)
C9 0.0159(9) 0.0247(10) 0.0222(10) 0.0035(8) 0.0058(8) 0.0005(8)
C20 0.0190(10) 0.0277(11) 0.0210(10) 0.0127(8) 0.0054(8) 0.0033(8)
C6 0.0177(9) 0.0233(10) 0.0225(10) -0.0060(8) 0.0019(8) 0.0009(8)
C12 0.0237(10) 0.0169(9) 0.0224(10) -0.0040(8) 0.0078(8) -0.0057(8)
C25 0.0196(10) 0.0250(10) 0.0229(10) 0.0090(8) 0.0065(8) 0.0020(8)
C10 0.0212(10) 0.0233(10) 0.0245(10) 0.0025(8) 0.0074(8) -0.0008(8)
C11 0.0217(10) 0.0167(9) 0.0217(10) -0.0035(7) 0.0087(8) -0.0014(7)
C27 0.0224(10) 0.0247(10) 0.0286(11) 0.0052(8) 0.0082(8) -0.0002(8)
C26 0.0179(10) 0.0294(11) 0.0306(11) 0.0051(9) 0.0093(8) 0.0015(8)
C18 0.0247(10) 0.0249(11) 0.0239(10) 0.0124(8) 0.0090(8) 0.0054(8)
C5 0.0190(9) 0.0230(10) 0.0232(10) -0.0007(8) 0.0048(8) -0.0005(8)
C23 0.0262(11) 0.0237(10) 0.0267(11) 0.0059(8) 0.0075(9) 0.0014(8)
C2 0.0248(10) 0.0264(11) 0.0218(10) -0.0030(8) 0.0089(8) -0.0025(8)
C1 0.0173(9) 0.0254(10) 0.0258(10) -0.0036(8) 0.0063(8) -0.0006(8)
C24 0.0183(10) 0.0260(11) 0.0287(11) 0.0073(8) 0.0084(8) 0.0022(8)
C21 0.0165(9) 0.0337(12) 0.0291(11) 0.0102(9) 0.0057(8) 0.0022(8)
C19 0.0195(10) 0.0302(11) 0.0230(10) 0.0143(8) 0.0082(8) 0.0068(8)
C3 0.0234(10) 0.0250(10) 0.0214(10) 0.0022(8) 0.0070(8) -0.0031(8)
C7 0.0273(11) 0.0280(11) 0.0206(10) -0.0026(8) 0.0066(8) -0.0013(9)
C8 0.0257(10) 0.0262(11) 0.0225(10) 0.0022(8) 0.0077(8) -0.0024(8)
C16 0.0298(11) 0.0313(11) 0.0276(11) -0.0081(9) 0.0146(9) -0.0073(9)
C22 0.0202(10) 0.0313(11) 0.0306(11) 0.0061(9) 0.0030(9) -0.0030(9)
C15 0.0305(11) 0.0291(11) 0.0240(11) 0.0020(9) 0.0064(9) -0.0056(9)
C17 0.0350(12) 0.0245(11) 0.0315(11) -0.0055(9) 0.0118(9) -0.0072(9)
C14 0.0275(11) 0.0307(11) 0.0318(11) 0.0038(9) 0.0096(9) 0.0026(9)
C13 0.0288(11) 0.0288(11) 0.0290(11) 0.0027(9) 0.0084(9) -0.0086(9)
C34 0.0300(12) 0.0311(12) 0.0417(13) -0.0022(10) 0.0144(10) 0.0003(9)
C28 0.0403(13) 0.0237(11) 0.0349(12) 0.0066(9) 0.0216(10) 0.0105(9)
C29 0.0377(13) 0.0396(13) 0.0322(12) 0.0056(10) 0.0158(10) 0.0183(10)
B1 0.0170(10) 0.0232(11) 0.0256(11) -0.0027(9) 0.0061(9) -0.0008(9)
C33 0.0515(16) 0.0496(16) 0.0411(14) -0.0098(12) 0.0202(12) -0.0225(13)
B2 0.0260(12) 0.0278(13) 0.0270(12) 0.0135(10) 0.0114(10) 0.0067(10)
C30 0.088(2) 0.0361(15) 0.0440(16) 0.0098(12) -0.0109(15) -0.0226(15)
C31 0.0302(14) 0.114(3) 0.0479(16) 0.0407(18) 0.0134(12) 0.0174(15)
C32 0.0484(19) 0.119(3) 0.135(4) 0.087(3) 0.045(2) 0.052(2)
O5B 0.023(3) 0.019(3) 0.035(3) -0.010(3) 0.011(2) -0.003(3)
O4B 0.023(3) 0.024(3) 0.029(3) -0.003(3) 0.014(3) -0.003(2)

loop_
_atom_type_symbol
_atom_type_description
_atom_type_scat_dispersion_real
_atom_type_scat_dispersion_imag
_atom_type_scat_source
C C 0.0033 0.0016 'International Tables Vol C Tables 4.2.6.8 and 6.1.1.4'
H H 0.0000 0.0000 'International Tables Vol C Tables 4.2.6.8 and 6.1.1.4'
B B 0.0013 0.0007 'International Tables Vol C Tables 4.2.6.8 and 6.1.1.4'
O O 0.0106 0.0060 'International Tables Vol C Tables 4.2.6.8 and 6.1.1.4'

loop_
_geom_angle_atom_site_label_1
_geom_angle_atom_site_label_2
_geom_angle_atom_site_label_3
_geom_angle
B1 O2 C12 107.91(15)
C6 O3 C17 118.33(15)
B1 O1 C11 107.65(15)
C23 O6 C34 116.74(16)
B2 O4A C28 104.6(2)
B2 O5A C29 112.5(2)
C9 C4 C5 119.65(17)
C3 C4 C9 119.52(18)
C3 C4 C5 120.83(18)
C4 C9 C10 118.11(17)
C8 C9 C4 118.98(18)
C8 C9 C10 122.90(18)
C21 C20 C25 117.96(19)
C19 C20 C25 119.02(18)
C19 C20 C21 123.02(18)
O3 C6 C7 113.67(17)
C5 C6 O3 125.73(18)
C5 C6 C7 120.60(18)
O2 C12 C11 103.24(14)
O2 C12 C16 107.33(15)
O2 C12 C15 107.19(16)
C16 C12 C11 114.97(16)
C16 C12 C15 110.49(17)
C15 C12 C11 112.92(16)
C26 C25 C20 118.32(19)
C26 C25 C24 121.82(18)
C24 C25 C20 119.86(18)
C9 C10 H10 118.8
C1 C10 C9 122.42(18)
C1 C10 H10 118.8
O1 C11 C12 102.86(14)
O1 C11 C14 106.83(15)
O1 C11 C13 108.03(15)
C14 C11 C12 113.99(16)
C13 C11 C12 114.58(16)
C13 C11 C14 109.87(17)
C26 C27 H27 119.3
C26 C27 C18 121.48(19)
C18 C27 H27 119.3
C25 C26 H26 119.4
C27 C26 C25 121.20(18)
C27 C26 H26 119.4
C27 C18 B2 119.63(19)
C19 C18 C27 117.71(19)
C19 C18 B2 122.65(19)
C4 C5 H5 120.3
C6 C5 C4 119.48(18)
C6 C5 H5 120.3
O6 C23 C22 114.33(18)
C24 C23 O6 125.06(19)
C24 C23 C22 120.6(2)
C1 C2 H2 119.2
C3 C2 H2 119.2
C3 C2 C1 121.56(18)
C10 C1 C2 117.90(18)
C10 C1 B1 122.84(18)
C2 C1 B1 119.26(17)
C25 C24 H24 120.0
C23 C24 C25 120.07(18)
C23 C24 H24 120.0
C20 C21 H21 119.2
C22 C21 C20 121.62(19)
C22 C21 H21 119.2
C20 C19 H19 118.9
C18 C19 C20 122.26(18)
C18 C19 H19 118.9
C4 C3 H3 119.8
C2 C3 C4 120.49(18)
C2 C3 H3 119.8
C6 C7 H7 119.7
C8 C7 C6 120.63(18)
C8 C7 H7 119.7
C9 C8 H8 119.7
C7 C8 C9 120.64(19)
C7 C8 H8 119.7
C12 C16 H16A 109.5
C12 C16 H16B 109.5
C12 C16 H16C 109.5
H16A C16 H16B 109.5
H16A C16 H16C 109.5
H16B C16 H16C 109.5
C23 C22 H22 120.1
C21 C22 C23 119.9(2)
C21 C22 H22 120.1
C12 C15 H15A 109.5
C12 C15 H15B 109.5
C12 C15 H15C 109.5
H15A C15 H15B 109.5
H15A C15 H15C 109.5
H15B C15 H15C 109.5
O3 C17 H17A 109.5
O3 C17 H17B 109.5
O3 C17 H17C 109.5
H17A C17 H17B 109.5
H17A C17 H17C 109.5
H17B C17 H17C 109.5
C11 C14 H14A 109.5
C11 C14 H14B 109.5
C11 C14 H14C 109.5
H14A C14 H14B 109.5
H14A C14 H14C 109.5
H14B C14 H14C 109.5
C11 C13 H13A 109.5
C11 C13 H13B 109.5
C11 C13 H13C 109.5
H13A C13 H13B 109.5
H13A C13 H13C 109.5
H13B C13 H13C 109.5
O6 C34 H34A 109.5
O6 C34 H34B 109.5
O6 C34 H34C 109.5
H34A C34 H34B 109.5
H34A C34 H34C 109.5
H34B C34 H34C 109.5
O4A C28 C29 104.82(19)
O4A C28 C30 110.3(2)
O4A C28 C31 101.8(2)
C30 C28 C29 115.2(2)
C30 C28 C31 107.8(2)
C30 C28 O4B 92.0(3)
C31 C28 C29 115.99(19)
O4B C28 C29 95.8(3)
O4B C28 C31 128.2(3)
O5A C29 C28 100.99(19)
O5A C29 C33 114.3(2)
O5A C29 C32 104.1(3)
C28 C29 O5B 106.2(2)
C33 C29 C28 114.4(2)
C33 C29 C32 109.0(2)
C33 C29 O5B 90.7(3)
C32 C29 C28 113.5(2)
C32 C29 O5B 121.2(3)
O2 B1 O1 114.28(18)
O2 B1 C1 120.51(18)
O1 B1 C1 125.20(18)
C29 C33 H33A 109.5
C29 C33 H33B 109.5
C29 C33 H33C 109.5
H33A C33 H33B 109.5
H33A C33 H33C 109.5
H33B C33 H33C 109.5
O4A B2 C18 122.0(2)
O5A B2 O4A 110.4(2)
O5A B2 C18 127.6(2)
O5B B2 C18 115.6(3)
O4B B2 C18 122.1(3)
O4B B2 O5B 122.1(4)
C28 C30 H30A 109.5
C28 C30 H30B 109.5
C28 C30 H30C 109.5
H30A C30 H30B 109.5
H30A C30 H30C 109.5
H30B C30 H30C 109.5
C28 C31 H31A 109.5
C28 C31 H31B 109.5
C28 C31 H31C 109.5
H31A C31 H31B 109.5
H31A C31 H31C 109.5
H31B C31 H31C 109.5
C29 C32 H32A 109.5
C29 C32 H32B 109.5
C29 C32 H32C 109.5
H32A C32 H32B 109.5
H32A C32 H32C 109.5
H32B C32 H32C 109.5
B2 O5B C29 94.5(3)
B2 O4B C28 113.7(4)

loop_
_geom_bond_atom_site_label_1
_geom_bond_atom_site_label_2
_geom_bond_distance
O2 C12 1.460(2)
O2 B1 1.361(3)
O3 C6 1.367(2)
O3 C17 1.425(2)
O1 C11 1.468(2)
O1 B1 1.365(3)
O6 C23 1.373(3)
O6 C34 1.434(3)
O4A C28 1.456(3)
O4A B2 1.435(4)
O5A C29 1.398(4)
O5A B2 1.349(3)
C4 C9 1.416(3)
C4 C5 1.435(3)
C4 C3 1.412(3)
C9 C10 1.426(3)
C9 C8 1.413(3)
C20 C25 1.424(3)
C20 C21 1.418(3)
C20 C19 1.414(3)
C6 C5 1.363(3)
C6 C7 1.422(3)
C12 C11 1.575(3)
C12 C16 1.520(3)
C12 C15 1.521(3)
C25 C26 1.416(3)
C25 C24 1.420(3)
C10 H10 0.9500
C10 C1 1.371(3)
C11 C14 1.516(3)
C11 C13 1.515(3)
C27 H27 0.9500
C27 C26 1.364(3)
C27 C18 1.426(3)
C26 H26 0.9500
C18 C19 1.380(3)
C18 B2 1.555(3)
C5 H5 0.9500
C23 C24 1.367(3)
C23 C22 1.420(3)
C2 H2 0.9500
C2 C1 1.427(3)
C2 C3 1.366(3)
C1 B1 1.562(3)
C24 H24 0.9500
C21 H21 0.9500
C21 C22 1.363(3)
C19 H19 0.9500
C3 H3 0.9500
C7 H7 0.9500
C7 C8 1.362(3)
C8 H8 0.9500
C16 H16A 0.9800
C16 H16B 0.9800
C16 H16C 0.9800
C22 H22 0.9500
C15 H15A 0.9800
C15 H15B 0.9800
C15 H15C 0.9800
C17 H17A 0.9800
C17 H17B 0.9800
C17 H17C 0.9800
C14 H14A 0.9800
C14 H14B 0.9800
C14 H14C 0.9800
C13 H13A 0.9800
C13 H13B 0.9800
C13 H13C 0.9800
C34 H34A 0.9800
C34 H34B 0.9800
C34 H34C 0.9800
C28 C29 1.562(3)
C28 C30 1.509(3)
C28 C31 1.521(4)
C28 O4B 1.519(6)
C29 C33 1.505(3)
C29 C32 1.520(4)
C29 O5B 1.683(6)
C33 H33A 0.9800
C33 H33B 0.9800
C33 H33C 0.9800
B2 O5B 1.417(6)
B2 O4B 1.206(6)
C30 H30A 0.9800
C30 H30B 0.9800
C30 H30C 0.9800
C31 H31A 0.9800
C31 H31B 0.9800
C31 H31C 0.9800
C32 H32A 0.9800
C32 H32B 0.9800
C32 H32C 0.9800
